data_7015751
loop_
_publ_author_name
'Naeem, Saira'
'Thompson, Amber L.'
'White, Andrew J. P.'
'Delaude, Lionel'
'Wilton-Ely, James D E T'

_publ_section_title
;
 Dithiocarboxylate complexes of ruthenium(II) and osmium(II).
;
_journal_issue 14
_journal_name_full 'Dalton transactions (Cambridge, England : 2003)'
_journal_page_first 3737
_journal_page_last 3747
_journal_paper_doi 10.1039/c1dt10048c
_journal_volume 40
_journal_year 2011
_chemical_formula_moiety 'C69 H65 N2 O P2 Ru S2, 2(C4 H10 O), F6 P'
_chemical_formula_sum 'C77 H85 F6 N2 O3 P3 Ru S2'
_chemical_formula_weight 1458.64
_chemical_melting_point ?
_space_group_IT_number 14
_symmetry_cell_setting monoclinic
_symmetry_space_group_name_Hall '-P 2ybc'
_symmetry_space_group_name_H-M 'P 1 21/c 1'
_atom_sites_solution_hydrogens geom
_atom_sites_solution_primary direct
_audit_creation_date 08-11-06
_audit_creation_method CRYSTALS_ver_12.86
_cell_angle_alpha 90
_cell_angle_beta 93.1372(8)
_cell_angle_gamma 90
_cell_formula_units_Z 4
_cell_length_a 11.6709(2)
_cell_length_b 15.6018(3)
_cell_length_c 39.4957(8)
_cell_measurement_reflns_used 11254
_cell_measurement_temperature 150
_cell_measurement_theta_max 26
_cell_measurement_theta_min 5
_cell_volume 7180.9(2)
_computing_cell_refinement 'DENZO/SCALEPACK (Otwinowski & Minor, 1997)'
_computing_data_collection 'COLLECT (Nonius, 1997-2001).'
_computing_data_reduction 'DENZO/SCALEPACK (Otwinowski & Minor, 1997)'
_computing_molecular_graphics 'CAMERON (Watkin et al., 1996)'
_computing_publication_material 'CRYSTALS (Betteridge et al., 2003)'
_computing_structure_refinement 'CRYSTALS (Betteridge et al., 2003)'
_computing_structure_solution 'SIR92 (Altomare et al., 1994)'
_diffrn_ambient_temperature 150
_diffrn_measured_fraction_theta_full 0.953
_diffrn_measured_fraction_theta_max 0.942
_diffrn_measurement_device 'Nonius KappaCCD'
_diffrn_measurement_device_type Area
_diffrn_measurement_method \w
_diffrn_radiation_monochromator graphite
_diffrn_radiation_type 'Mo K\a'
_diffrn_radiation_wavelength 0.71073
_diffrn_reflns_av_R_equivalents 0.130
_diffrn_reflns_limit_h_max 14
_diffrn_reflns_limit_h_min -14
_diffrn_reflns_limit_k_max 19
_diffrn_reflns_limit_k_min -17
_diffrn_reflns_limit_l_max 48
_diffrn_reflns_limit_l_min -48
_diffrn_reflns_number 43748
_diffrn_reflns_theta_full 25.224
_diffrn_reflns_theta_max 26.004
_diffrn_reflns_theta_min 5.119
_diffrn_standards_number 0
_exptl_absorpt_coefficient_mu 0.408
_exptl_absorpt_correction_T_max 0.99
_exptl_absorpt_correction_T_min 0.90
_exptl_absorpt_correction_type multi-scan
_exptl_absorpt_process_details 'DENZO/SCALEPACK (Otwinowski & Minor, 1997)'
_exptl_crystal_colour clear_dark_green-orange
_exptl_crystal_density_diffrn 1.349
_exptl_crystal_density_method 'not measured'
_exptl_crystal_description plate
_exptl_crystal_F_000 3040
_exptl_crystal_size_max 0.20
_exptl_crystal_size_mid 0.20
_exptl_crystal_size_min 0.03
_refine_diff_density_max 0.96
_refine_diff_density_min -0.68
_refine_ls_extinction_method None
_refine_ls_goodness_of_fit_ref 1.0853
_refine_ls_hydrogen_treatment none
_refine_ls_matrix_type full
_refine_ls_number_parameters 847
_refine_ls_number_reflns 5087
_refine_ls_number_restraints 875
_refine_ls_R_factor_all 0.1314
_refine_ls_R_factor_gt 0.0618
_refine_ls_shift/su_max 0.001148
_refine_ls_structure_factor_coef F
_refine_ls_weighting_details
;
Method, part 1, Chebychev polynomial, (Watkin, 1994, Prince, 1982)
[weight] = 1.0/[A~0~*T~0~(x)+A~1~*T~1~(x) ... +A~n-1~]*T~n-1~(x)]
where A~i~ are the Chebychev coefficients listed below and x= Fcalc/Fmax
Method = Robust Weighting (Prince, 1982)
W = [weight] * [1-(deltaF/6*sigmaF)^2^]^2^
A~i~ are:
0.234 -0.367 0.228E-01 -0.186
;
_refine_ls_weighting_scheme calc
_refine_ls_wR_factor_all 0.0764
_refine_ls_wR_factor_gt 0.0501
_refine_ls_wR_factor_ref 0.0501
_reflns_limit_h_max 14
_reflns_limit_h_min -14
_reflns_limit_k_max 19
_reflns_limit_k_min 0
_reflns_limit_l_max 48
_reflns_limit_l_min 0
_reflns_number_gt 5087
_reflns_number_total 13313
_reflns_threshold_expression I>2.0\s(I)
_oxford_diffrn_Wilson_B_factor 0.15
_oxford_diffrn_Wilson_scale 351.80
_oxford_refine_ls_r_factor_ref 0.0618
_oxford_refine_ls_scale 0.05920(9)
_oxford_reflns_number_all 8735
_oxford_reflns_threshold_expression_ref I>2.0\s(I)
_oxford_structure_analysis_title 6001
_cod_data_source_file c1dt10048c.txt
_cod_data_source_block 8
_cod_depositor_comments
;
The following automatic conversions were performed:
'_symmetry_cell_setting' value 'Monoclinic' changed to 'monoclinic'
according to '/home/saulius/struct/CIF-dictionaries/cif_core.dic'
dictionary named 'cif_core.dic' version 2.4.1 from 2010-06-29.

Automatic conversion script
Id: cif_fix_enum 1555 2011-01-17 13:19:09Z saulius 

The following automatic conversions were performed:

'_chemical_melting_point' value 'not measured' was changed to '?' -
the value is undefined or not given.

Automatic conversion script
Id: cif_fix_values 1569 2011-02-09 13:29:24Z adriana 
;
_cod_original_sg_symbol_H-M 'P 1 21/c 1 '
_cod_original_formula_sum 'C77 H85 F6 N2 O3 P3 Ru1 S2'
_cod_database_code 7015751

loop_
_symmetry_equiv_pos_as_xyz
x,y,z
-x,-y,-z
-x,y+1/2,-z+1/2
x,-y+1/2,z+1/2

loop_
_atom_site_label
_atom_site_type_symbol
_atom_site_fract_x
_atom_site_fract_y
_atom_site_fract_z
_atom_site_U_iso_or_equiv
_atom_site_occupancy
_atom_site_adp_type
_atom_site_refinement_flags_posn
_atom_site_refinement_flags_adp
_atom_site_refinement_flags_occupancy
_atom_site_disorder_assembly
_atom_site_disorder_group
_oxford_atom_site_special_shape
_atom_site_attached_hydrogens
Ru1 Ru 0.50010(5) 0.18759(4) 0.417696(15) 0.0223 1.0000 Uani . U . . . . .
S2 S 0.50475(16) 0.27573(12) 0.36562(5) 0.0265 1.0000 Uani . U . . . . .
C3 C 0.3606(6) 0.2642(4) 0.36211(17) 0.0243 1.0000 Uani . U . . . . .
S4 S 0.30585(15) 0.20685(12) 0.39284(5) 0.0269 1.0000 Uani . U . . . . .
C5 C 0.2883(6) 0.3006(5) 0.33399(17) 0.0260 1.0000 Uani . U . . . . .
N6 N 0.2035(5) 0.2600(4) 0.31526(15) 0.0292 1.0000 Uani . U . . . . .
C7 C 0.1647(6) 0.1701(5) 0.31972(19) 0.0303 1.0000 Uani . U . . . . .
C8 C 0.0480(6) 0.1674(5) 0.3340(2) 0.0385 1.0000 Uani . U . . . . .
C9 C 0.0105(7) 0.0754(5) 0.3392(2) 0.0523 1.0000 Uani . U . . . . .
C10 C 0.0125(8) 0.0241(6) 0.3065(3) 0.0631 1.0000 Uani . U . . . . .
C11 C 0.1316(8) 0.0288(5) 0.2915(2) 0.0531 1.0000 Uani . U . . . . .
C12 C 0.1663(7) 0.1215(5) 0.2859(2) 0.0413 1.0000 Uani . U . . . . .
C13 C 0.1554(7) 0.3170(5) 0.29225(19) 0.0397 1.0000 Uani . U . . . . .
C14 C 0.2111(6) 0.3917(5) 0.29590(19) 0.0350 1.0000 Uani . U . . . . .
N15 N 0.2941(5) 0.3821(4) 0.32200(15) 0.0317 1.0000 Uani . U . . . . .
C16 C 0.3711(6) 0.4517(5) 0.3351(2) 0.0361 1.0000 Uani . U . . . . .
C17 C 0.4656(7) 0.4689(6) 0.3101(2) 0.0491 1.0000 Uani . U . . . . .
C18 C 0.5448(8) 0.5395(6) 0.3240(2) 0.0616 1.0000 Uani . U . . . . .
C19 C 0.4794(9) 0.6204(6) 0.3322(2) 0.0595 1.0000 Uani . U . . . . .
C20 C 0.3852(8) 0.6020(5) 0.3562(2) 0.0504 1.0000 Uani . U . . . . .
C21 C 0.3045(7) 0.5323(5) 0.3421(2) 0.0435 1.0000 Uani . U . . . . .
P22 P 0.52114(16) 0.05955(12) 0.38543(5) 0.0251 1.0000 Uani . U . . . . .
C23 C 0.3987(6) -0.0144(4) 0.38154(18) 0.0239 1.0000 Uani . U . . . . .
C24 C 0.3020(6) -0.0060(5) 0.4002(2) 0.0335 1.0000 Uani . U . . . . .
C25 C 0.2131(7) -0.0646(5) 0.3971(2) 0.0399 1.0000 Uani . U . . . . .
C26 C 0.2199(7) -0.1312(5) 0.3738(2) 0.0465 1.0000 Uani . U . . . . .
C27 C 0.3141(7) -0.1423(5) 0.3554(2) 0.0413 1.0000 Uani . U . . . . .
C28 C 0.4043(7) -0.0849(5) 0.35954(19) 0.0324 1.0000 Uani . U . . . . .
C29 C 0.6297(6) -0.0173(4) 0.40183(19) 0.0274 1.0000 Uani . U . . . . .
C30 C 0.6117(7) -0.0567(5) 0.43220(19) 0.0329 1.0000 Uani . U . . . . .
C31 C 0.6868(7) -0.1184(5) 0.4454(2) 0.0411 1.0000 Uani . U . . . . .
C32 C 0.7821(8) -0.1411(6) 0.4284(2) 0.0525 1.0000 Uani . U . . . . .
C33 C 0.8009(8) -0.1023(7) 0.3986(2) 0.0641 1.0000 Uani . U . . . . .
C34 C 0.7260(7) -0.0402(6) 0.3851(2) 0.0488 1.0000 Uani . U . . . . .
C35 C 0.5563(6) 0.0816(5) 0.34175(18) 0.0281 1.0000 Uani . U . . . . .
C36 C 0.6632(7) 0.1164(5) 0.33498(19) 0.0329 1.0000 Uani . U . . . . .
C37 C 0.6906(7) 0.1357(5) 0.3022(2) 0.0382 1.0000 Uani . U . . . . .
C38 C 0.6113(8) 0.1240(5) 0.2758(2) 0.0484 1.0000 Uani . U . . . . .
C39 C 0.5035(8) 0.0926(6) 0.2822(2) 0.0478 1.0000 Uani . U . . . . .
C40 C 0.4765(7) 0.0711(5) 0.31462(19) 0.0344 1.0000 Uani . U . . . . .
P41 P 0.49718(15) 0.31430(13) 0.45288(5) 0.0253 1.0000 Uani . U . . . . .
C42 C 0.3657(6) 0.3793(4) 0.44683(18) 0.0262 1.0000 Uani . U . . . . .
C43 C 0.3656(7) 0.4645(5) 0.43787(19) 0.0342 1.0000 Uani . U . . . . .
C44 C 0.2632(7) 0.5082(5) 0.4328(2) 0.0397 1.0000 Uani . U . . . . .
C45 C 0.1583(7) 0.4674(5) 0.4361(2) 0.0405 1.0000 Uani . U . . . . .
C46 C 0.1585(7) 0.3821(5) 0.44568(19) 0.0359 1.0000 Uani . U . . . . .
C47 C 0.2596(6) 0.3378(5) 0.45111(19) 0.0324 1.0000 Uani . U . . . . .
C48 C 0.5047(6) 0.2936(4) 0.49888(18) 0.0296 1.0000 Uani . U . . . . .
C49 C 0.4344(7) 0.3346(5) 0.52119(19) 0.0352 1.0000 Uani . U . . . . .
C50 C 0.4483(7) 0.3203(6) 0.55578(19) 0.0455 1.0000 Uani . U . . . . .
C51 C 0.5319(7) 0.2654(5) 0.5688(2) 0.0435 1.0000 Uani . U . . . . .
C52 C 0.6016(7) 0.2245(5) 0.5468(2) 0.0397 1.0000 Uani . U . . . . .
C53 C 0.5890(7) 0.2383(5) 0.51209(19) 0.0357 1.0000 Uani . U . . . . .
C54 C 0.6118(6) 0.3945(4) 0.44946(18) 0.0262 1.0000 Uani . U . . . . .
C55 C 0.6322(6) 0.4296(4) 0.41755(19) 0.0301 1.0000 Uani . U . . . . .
C56 C 0.7174(6) 0.4902(5) 0.4143(2) 0.0332 1.0000 Uani . U . . . . .
C57 C 0.7853(7) 0.5153(5) 0.4423(2) 0.0399 1.0000 Uani . U . . . . .
C58 C 0.7648(7) 0.4821(5) 0.4730(2) 0.0405 1.0000 Uani . U . . . . .
C59 C 0.6809(6) 0.4207(5) 0.4770(2) 0.0351 1.0000 Uani . U . . . . .
C60 C 0.6803(6) 0.1831(5) 0.42653(17) 0.0242 1.0000 Uani . U . . . . .
C61 C 0.7380(6) 0.1359(4) 0.45015(18) 0.0243 1.0000 Uani . U . . . . .
C62 C 0.8634(5) 0.1281(4) 0.45769(14) 0.0264 1.0000 Uani D U . . . . .
C63 C 0.9026(5) 0.1068(5) 0.49025(16) 0.0388 1.0000 Uani D U . . . . .
C64 C 1.0180(5) 0.0997(6) 0.4995(2) 0.0512 1.0000 Uani D U . . . . .
C65 C 1.0986(7) 0.1141(5) 0.4758(2) 0.0558 1.0000 Uani D U . . . . .
C66 C 1.0621(6) 0.1332(6) 0.4427(2) 0.0591 1.0000 Uani D U . . . . .
C67 C 0.9457(5) 0.1404(6) 0.4343(2) 0.0490 1.0000 Uani D U . . . . .
C68 C 0.7395(6) 0.2372(5) 0.40446(18) 0.0259 1.0000 Uani . U . . . . .
C69 C 0.7799(6) 0.2838(5) 0.38400(19) 0.0301 1.0000 Uani . U . . . . .
C70 C 0.8334(6) 0.3415(5) 0.36134(19) 0.0321 1.0000 Uani . U . . . . .
C71 C 0.9346(7) 0.3845(5) 0.3718(2) 0.0486 1.0000 Uani . U . . . . .
C72 C 0.9837(9) 0.4427(7) 0.3507(3) 0.0697 1.0000 Uani . U . . . . .
C73 C 0.9354(9) 0.4597(6) 0.3194(3) 0.0701 1.0000 Uani . U . . . . .
C74 C 0.8379(9) 0.4181(7) 0.3084(3) 0.0690 1.0000 Uani . U . . . . .
C75 C 0.7883(8) 0.3599(6) 0.3293(2) 0.0519 1.0000 Uani . U . . . . .
C76 C 0.4654(6) 0.1225(5) 0.45472(18) 0.0247 1.0000 Uani . U . . . . .
O77 O 0.4373(5) 0.0832(3) 0.47756(13) 0.0391 1.0000 Uani . U . . . . .
P78 P 0.89711(19) 0.20774(15) 0.21444(5) 0.0413 1.0000 Uani . U . . . . .
F79 F 0.9078(5) 0.2311(4) 0.25387(12) 0.0661 1.0000 Uani . U . . . . .
F80 F 0.8870(5) 0.1824(5) 0.17551(12) 0.0865 1.0000 Uani . U . . . . .
F81 F 0.8899(6) 0.1090(3) 0.22482(15) 0.0825 1.0000 Uani . U . . . . .
F82 F 0.7618(4) 0.2111(4) 0.21390(14) 0.0697 1.0000 Uani . U . . . . .
F83 F 1.0328(4) 0.1994(5) 0.21494(14) 0.0917 1.0000 Uani . U . . . . .
F84 F 0.9049(6) 0.3039(4) 0.20413(18) 0.1056 1.0000 Uani . U . . . . .
O85 O 0.9728(5) 0.6726(4) 0.42743(17) 0.0618 1.0000 Uani . U . . . . .
C86 C 1.0592(9) 0.7014(7) 0.4511(2) 0.0719 1.0000 Uani D U . . . . .
C87 C 1.0330(10) 0.6770(7) 0.4854(2) 0.0807 1.0000 Uani D U . . . . .
C88 C 0.9854(8) 0.6948(6) 0.3935(2) 0.0668 1.0000 Uani D U . . . . .
C89 C 0.8853(9) 0.6686(7) 0.3722(2) 0.0859 1.0000 Uani D U . . . . .
O90 O 0.4319(11) 0.3512(9) 0.2200(4) 0.1764 1.0000 Uani . U . . . . .
C91 C 0.5187(15) 0.3192(13) 0.2363(5) 0.1743 1.0000 Uani D U . . . . .
C92 C 0.6193(13) 0.3738(12) 0.2399(5) 0.1627 1.0000 Uani D U . . . . .
C93 C 0.3241(14) 0.3036(13) 0.2096(5) 0.1763 1.0000 Uani D U . . . . .
C94 C 0.2356(14) 0.3673(12) 0.2013(5) 0.1676 1.0000 Uani D U . . . . .
H71 H 0.2188 0.1422 0.3361 0.0361 1.0000 Uiso R . . . . . .
H81 H 0.0511 0.1972 0.3557 0.0458 1.0000 Uiso R . . . . . .
H82 H -0.0070 0.1967 0.3187 0.0457 1.0000 Uiso R . . . . . .
H91 H 0.0618 0.0487 0.3561 0.0630 1.0000 Uiso R . . . . . .
H92 H -0.0665 0.0755 0.3472 0.0630 1.0000 Uiso R . . . . . .
H101 H -0.0041 -0.0354 0.3114 0.0758 1.0000 Uiso R . . . . . .
H102 H -0.0443 0.0461 0.2902 0.0758 1.0000 Uiso R . . . . . .
H112 H 0.1872 0.0021 0.3073 0.0640 1.0000 Uiso R . . . . . .
H111 H 0.1303 -0.0016 0.2699 0.0639 1.0000 Uiso R . . . . . .
H122 H 0.2431 0.1237 0.2773 0.0501 1.0000 Uiso R . . . . . .
H121 H 0.1129 0.1484 0.2693 0.0498 1.0000 Uiso R . . . . . .
H131 H 0.0950 0.3057 0.2766 0.0479 1.0000 Uiso R . . . . . .
H141 H 0.1972 0.4412 0.2830 0.0419 1.0000 Uiso R . . . . . .
H161 H 0.4073 0.4320 0.3565 0.0429 1.0000 Uiso R . . . . . .
H172 H 0.5100 0.4170 0.3072 0.0590 1.0000 Uiso R . . . . . .
H171 H 0.4300 0.4868 0.2885 0.0586 1.0000 Uiso R . . . . . .
H181 H 0.5865 0.5193 0.3445 0.0740 1.0000 Uiso R . . . . . .
H182 H 0.5994 0.5531 0.3072 0.0740 1.0000 Uiso R . . . . . .
H191 H 0.5335 0.6612 0.3425 0.0710 1.0000 Uiso R . . . . . .
H192 H 0.4452 0.6441 0.3111 0.0710 1.0000 Uiso R . . . . . .
H201 H 0.4195 0.5837 0.3781 0.0599 1.0000 Uiso R . . . . . .
H202 H 0.3402 0.6535 0.3595 0.0601 1.0000 Uiso R . . . . . .
H211 H 0.2487 0.5191 0.3588 0.0519 1.0000 Uiso R . . . . . .
H212 H 0.2660 0.5528 0.3215 0.0519 1.0000 Uiso R . . . . . .
H241 H 0.2972 0.0392 0.4153 0.0401 1.0000 Uiso R . . . . . .
H251 H 0.1501 -0.0592 0.4100 0.0479 1.0000 Uiso R . . . . . .
H261 H 0.1596 -0.1689 0.3708 0.0558 1.0000 Uiso R . . . . . .
H271 H 0.3173 -0.1876 0.3402 0.0500 1.0000 Uiso R . . . . . .
H281 H 0.4700 -0.0933 0.3475 0.0390 1.0000 Uiso R . . . . . .
H301 H 0.5476 -0.0413 0.4440 0.0399 1.0000 Uiso R . . . . . .
H311 H 0.6738 -0.1442 0.4662 0.0491 1.0000 Uiso R . . . . . .
H321 H 0.8318 -0.1830 0.4370 0.0630 1.0000 Uiso R . . . . . .
H331 H 0.8650 -0.1171 0.3870 0.0771 1.0000 Uiso R . . . . . .
H341 H 0.7403 -0.0140 0.3645 0.0593 1.0000 Uiso R . . . . . .
H361 H 0.7160 0.1265 0.3528 0.0390 1.0000 Uiso R . . . . . .
H371 H 0.7629 0.1575 0.2983 0.0458 1.0000 Uiso R . . . . . .
H381 H 0.6291 0.1370 0.2538 0.0580 1.0000 Uiso R . . . . . .
H391 H 0.4488 0.0859 0.2644 0.0569 1.0000 Uiso R . . . . . .
H401 H 0.4042 0.0493 0.3185 0.0411 1.0000 Uiso R . . . . . .
H431 H 0.4348 0.4927 0.4353 0.0408 1.0000 Uiso R . . . . . .
H451 H 0.0897 0.4968 0.4320 0.0481 1.0000 Uiso R . . . . . .
H461 H 0.0890 0.3543 0.4485 0.0429 1.0000 Uiso R . . . . . .
H471 H 0.2566 0.2807 0.4577 0.0392 1.0000 Uiso R . . . . . .
H491 H 0.3775 0.3718 0.5128 0.0420 1.0000 Uiso R . . . . . .
H501 H 0.4011 0.3476 0.5705 0.0541 1.0000 Uiso R . . . . . .
H511 H 0.5409 0.2561 0.5922 0.0521 1.0000 Uiso R . . . . . .
H521 H 0.6575 0.1871 0.5553 0.0480 1.0000 Uiso R . . . . . .
H551 H 0.5885 0.4121 0.3986 0.0361 1.0000 Uiso R . . . . . .
H561 H 0.7295 0.5141 0.3932 0.0401 1.0000 Uiso R . . . . . .
H571 H 0.8439 0.5543 0.4398 0.0480 1.0000 Uiso R . . . . . .
H581 H 0.8087 0.5005 0.4920 0.0480 1.0000 Uiso R . . . . . .
H591 H 0.6709 0.3977 0.4983 0.0419 1.0000 Uiso R . . . . . .
H611 H 0.6937 0.1031 0.4644 0.0287 1.0000 Uiso R . . . . . .
H631 H 0.8500 0.0966 0.5068 0.0470 1.0000 Uiso R . . . . . .
H641 H 1.0417 0.0852 0.5217 0.0631 1.0000 Uiso R . . . . . .
H651 H 1.1760 0.1088 0.4816 0.0654 1.0000 Uiso R . . . . . .
H661 H 1.1151 0.1434 0.4266 0.0674 1.0000 Uiso R . . . . . .
H671 H 0.9213 0.1534 0.4121 0.0591 1.0000 Uiso R . . . . . .
H711 H 0.9683 0.3733 0.3932 0.0577 1.0000 Uiso R . . . . . .
H721 H 1.0502 0.4711 0.3580 0.0840 1.0000 Uiso R . . . . . .
H731 H 0.9695 0.4997 0.3056 0.0839 1.0000 Uiso R . . . . . .
H741 H 0.8045 0.4294 0.2868 0.0830 1.0000 Uiso R . . . . . .
H751 H 0.7215 0.3317 0.3213 0.0629 1.0000 Uiso R . . . . . .
H861 H 1.0661 0.7630 0.4497 0.0858 1.0000 Uiso R . . . . . .
H862 H 1.1308 0.6753 0.4460 0.0861 1.0000 Uiso R . . . . . .
H873 H 1.0901 0.6998 0.5012 0.1220 1.0000 Uiso R . . . . . .
H871 H 0.9589 0.6992 0.4904 0.1220 1.0000 Uiso R . . . . . .
H872 H 1.0326 0.6158 0.4873 0.1219 1.0000 Uiso R . . . . . .
H881 H 0.9923 0.7569 0.3925 0.0799 1.0000 Uiso R . . . . . .
H882 H 1.0544 0.6684 0.3858 0.0799 1.0000 Uiso R . . . . . .
H893 H 0.8987 0.6815 0.3491 0.1269 1.0000 Uiso R . . . . . .
H891 H 0.8179 0.6984 0.3789 0.1269 1.0000 Uiso R . . . . . .
H892 H 0.8741 0.6080 0.3746 0.1269 1.0000 Uiso R . . . . . .
H932 H 0.3029 0.2659 0.2279 0.2110 1.0000 Uiso R . . . . . .
H931 H 0.3373 0.2708 0.1891 0.2110 1.0000 Uiso R . . . . . .
H942 H 0.1745 0.3612 0.2163 0.2510 1.0000 Uiso R . . . . . .
H941 H 0.2679 0.4235 0.2036 0.2508 1.0000 Uiso R . . . . . .
H943 H 0.2067 0.3586 0.1786 0.2511 1.0000 Uiso R . . . . . .
H441 H 0.2644 0.5658 0.4270 0.0468 1.0000 Uiso R . . . . . .
H531 H 0.6373 0.2105 0.4976 0.0426 1.0000 Uiso R . . . . . .
H911 H 0.5413 0.2679 0.2245 0.2093 1.0000 Uiso R . . . . . .
H921 H 0.6068 0.4173 0.2564 0.2441 1.0000 Uiso R . . . . . .
H922 H 0.6312 0.4003 0.2184 0.2440 1.0000 Uiso R . . . . . .
H923 H 0.6847 0.3396 0.2468 0.2441 1.0000 Uiso R . . . . . .
H912 H 0.4953 0.3045 0.2588 0.2091 1.0000 Uiso R . . . . . .

loop_
_atom_site_aniso_label
_atom_site_aniso_U_11
_atom_site_aniso_U_22
_atom_site_aniso_U_33
_atom_site_aniso_U_23
_atom_site_aniso_U_13
_atom_site_aniso_U_12
Ru1 0.0210(3) 0.0210(3) 0.0246(3) -0.0003(3) -0.0024(2) -0.0013(3)
S2 0.0252(9) 0.0264(9) 0.0273(9) 0.0040(7) -0.0028(8) 0.0001(8)
C3 0.0252(14) 0.028(3) 0.019(3) -0.005(2) -0.0025(17) 0.002(2)
S4 0.0223(7) 0.0292(11) 0.0287(10) 0.0009(8) -0.0036(7) -0.0006(7)
C5 0.026(3) 0.028(2) 0.023(3) -0.003(2) -0.0034(19) 0.004(2)
N6 0.029(3) 0.029(2) 0.029(3) -0.0008(19) -0.0091(19) 0.004(2)
C7 0.026(3) 0.028(2) 0.035(3) 0.000(2) -0.011(3) 0.004(2)
C8 0.029(3) 0.038(3) 0.047(5) 0.000(3) -0.004(3) 0.002(3)
C9 0.036(5) 0.044(4) 0.077(6) 0.011(4) 0.003(4) -0.002(3)
C10 0.055(4) 0.038(4) 0.093(6) -0.004(4) -0.026(4) -0.010(4)
C11 0.070(5) 0.039(3) 0.048(5) -0.015(3) -0.019(4) 0.006(4)
C12 0.033(4) 0.038(3) 0.051(4) -0.017(3) -0.012(3) 0.012(3)
C13 0.045(5) 0.034(3) 0.038(4) 0.006(3) -0.020(3) -0.002(3)
C14 0.035(4) 0.032(3) 0.037(4) 0.004(3) -0.011(3) 0.002(3)
N15 0.037(3) 0.0290(19) 0.028(3) -0.0014(18) -0.008(2) 0.002(2)
C16 0.033(4) 0.031(2) 0.043(4) 0.007(3) -0.011(2) -0.0020(18)
C17 0.039(4) 0.059(4) 0.049(5) 0.002(4) -0.005(3) -0.009(3)
C18 0.062(5) 0.069(5) 0.054(6) 0.001(4) 0.009(4) -0.031(3)
C19 0.076(6) 0.047(4) 0.052(5) 0.020(4) -0.025(4) -0.026(4)
C20 0.060(5) 0.036(4) 0.053(6) -0.002(4) -0.021(3) -0.002(3)
C21 0.055(4) 0.028(3) 0.047(5) -0.001(3) -0.006(4) -0.002(2)
P22 0.0248(10) 0.0230(8) 0.0272(10) -0.0029(7) -0.0018(8) -0.0008(7)
C23 0.027(2) 0.014(3) 0.030(4) 0.007(2) -0.0057(19) 0.0014(18)
C24 0.031(3) 0.022(4) 0.048(5) 0.007(3) 0.004(3) 0.001(2)
C25 0.033(3) 0.038(4) 0.048(5) 0.018(3) -0.001(3) -0.008(3)
C26 0.045(4) 0.032(4) 0.061(6) 0.014(3) -0.011(3) -0.016(4)
C27 0.055(4) 0.025(4) 0.043(5) 0.003(3) -0.013(3) -0.012(3)
C28 0.034(4) 0.026(4) 0.036(4) -0.004(3) -0.011(3) -0.001(2)
C29 0.027(2) 0.021(3) 0.033(3) -0.004(2) -0.007(2) -0.001(2)
C30 0.036(4) 0.027(4) 0.035(4) -0.001(3) -0.003(3) 0.005(3)
C31 0.049(5) 0.028(4) 0.045(4) 0.003(3) -0.012(3) 0.005(3)
C32 0.049(5) 0.043(5) 0.064(5) 0.009(4) -0.012(4) 0.023(4)
C33 0.050(5) 0.078(7) 0.064(6) 0.014(5) 0.004(4) 0.037(4)
C34 0.048(4) 0.058(6) 0.041(5) 0.010(4) 0.006(3) 0.025(4)
C35 0.032(3) 0.024(4) 0.0281(13) -0.0022(15) 0.0017(14) -0.002(3)
C36 0.036(3) 0.028(4) 0.035(3) 0.000(4) 0.003(2) -0.006(3)
C37 0.048(4) 0.029(4) 0.040(3) -0.003(4) 0.014(2) -0.010(4)
C38 0.063(5) 0.050(5) 0.033(3) 0.014(4) 0.007(3) -0.009(4)
C39 0.055(4) 0.057(6) 0.031(2) 0.014(4) -0.006(3) -0.009(4)
C40 0.035(3) 0.036(4) 0.0309(19) 0.009(4) -0.004(2) -0.001(3)
P41 0.0247(9) 0.0237(9) 0.0271(9) -0.0029(7) -0.0033(7) 0.0007(8)
C42 0.0267(15) 0.023(2) 0.028(3) -0.007(2) -0.007(3) 0.0014(14)
C43 0.037(3) 0.028(3) 0.038(5) 0.003(4) 0.004(4) 0.007(2)
C44 0.045(3) 0.033(3) 0.042(5) 0.001(4) 0.005(4) 0.016(2)
C45 0.037(3) 0.047(3) 0.038(5) -0.005(4) 0.002(4) 0.018(3)
C46 0.0263(19) 0.045(3) 0.036(5) -0.010(4) -0.005(4) 0.005(2)
C47 0.0268(17) 0.030(3) 0.040(5) -0.008(3) 0.002(3) 0.0023(18)
C48 0.037(4) 0.025(4) 0.0268(12) -0.0017(14) -0.0032(17) 0.003(2)
C49 0.047(5) 0.030(5) 0.0292(19) -0.003(3) 0.002(3) 0.005(3)
C50 0.066(5) 0.042(5) 0.0272(18) -0.009(4) -0.001(3) 0.010(4)
C51 0.061(6) 0.039(5) 0.030(3) -0.001(3) -0.008(3) -0.002(3)
C52 0.049(5) 0.034(4) 0.034(2) 0.002(3) -0.013(3) 0.002(3)
C53 0.039(4) 0.034(4) 0.033(2) 0.000(3) -0.008(3) 0.005(3)
C54 0.026(2) 0.019(3) 0.033(3) -0.003(2) -0.004(2) 0.0016(19)
C55 0.033(4) 0.022(4) 0.035(3) -0.001(3) -0.003(3) -0.002(2)
C56 0.034(4) 0.023(4) 0.042(3) -0.001(3) 0.002(3) -0.002(2)
C57 0.039(5) 0.034(5) 0.047(3) -0.009(3) 0.004(3) -0.014(3)
C58 0.032(4) 0.042(5) 0.046(3) -0.001(4) -0.009(3) -0.012(3)
C59 0.034(4) 0.035(4) 0.035(3) -0.001(3) -0.007(3) -0.009(3)
C60 0.0210(9) 0.023(3) 0.028(3) -0.0012(16) -0.0030(12) -0.0002(12)
C61 0.0251(18) 0.021(4) 0.026(4) -0.004(2) -0.005(2) 0.001(3)
C62 0.0253(18) 0.013(4) 0.040(3) -0.002(3) -0.0072(17) 0.001(3)
C63 0.034(3) 0.038(5) 0.043(3) 0.000(4) -0.013(2) 0.007(4)
C64 0.038(3) 0.045(5) 0.067(4) -0.003(5) -0.027(3) 0.003(4)
C65 0.024(3) 0.037(5) 0.104(6) 0.010(5) -0.019(3) 0.004(4)
C66 0.025(2) 0.056(6) 0.096(5) 0.022(6) 0.003(3) 0.000(4)
C67 0.028(2) 0.055(5) 0.064(4) 0.027(5) 0.003(2) 0.009(4)
C68 0.020(2) 0.028(4) 0.029(4) 0.001(3) -0.007(3) -0.005(3)
C69 0.027(4) 0.030(4) 0.033(4) 0.003(3) 0.000(3) -0.001(3)
C70 0.032(4) 0.029(4) 0.035(3) 0.000(3) 0.003(2) -0.005(3)
C71 0.039(4) 0.049(5) 0.059(5) -0.008(4) 0.006(3) -0.017(3)
C72 0.059(6) 0.057(6) 0.096(6) -0.007(5) 0.029(4) -0.030(4)
C73 0.072(6) 0.048(6) 0.096(6) 0.022(5) 0.049(5) -0.002(4)
C74 0.058(6) 0.084(7) 0.067(5) 0.043(5) 0.022(4) 0.010(4)
C75 0.048(5) 0.056(6) 0.051(4) 0.026(4) -0.007(3) -0.006(4)
C76 0.024(2) 0.025(2) 0.0245(18) 0.0002(14) -0.0025(19) -0.003(3)
O77 0.054(4) 0.033(3) 0.031(3) 0.006(2) 0.008(2) -0.002(3)
P78 0.0384(10) 0.0469(12) 0.0376(11) 0.0074(11) -0.0065(10) -0.0011(11)
F79 0.068(3) 0.080(3) 0.0490(15) -0.021(2) -0.005(2) 0.003(3)
F80 0.071(3) 0.151(5) 0.0368(15) -0.004(2) 0.0019(19) -0.022(4)
F81 0.123(4) 0.0401(15) 0.081(3) 0.003(2) -0.019(4) 0.005(2)
F82 0.0388(12) 0.098(4) 0.071(3) 0.003(3) -0.0031(18) 0.002(2)
F83 0.0401(13) 0.173(5) 0.062(3) 0.014(4) 0.0004(18) 0.010(3)
F84 0.116(4) 0.0640(19) 0.131(4) 0.047(3) -0.042(4) -0.031(3)
O85 0.065(4) 0.048(4) 0.074(3) -0.004(3) 0.023(3) -0.013(3)
C86 0.058(6) 0.056(7) 0.103(5) -0.031(6) 0.020(4) -0.001(5)
C87 0.096(8) 0.051(7) 0.093(4) -0.009(6) -0.016(5) 0.002(6)
C88 0.081(6) 0.041(5) 0.083(4) 0.002(5) 0.042(4) -0.005(5)
C89 0.122(9) 0.076(8) 0.062(5) 0.012(6) 0.026(5) -0.029(7)
O90 0.109(6) 0.202(9) 0.219(8) 0.036(7) 0.020(7) 0.028(6)
C91 0.114(6) 0.197(9) 0.213(8) 0.033(7) 0.020(7) 0.031(6)
C92 0.110(7) 0.186(10) 0.194(10) 0.029(9) 0.020(8) 0.039(6)
C93 0.110(6) 0.202(9) 0.219(8) 0.036(7) 0.025(7) 0.025(6)
C94 0.105(7) 0.202(10) 0.198(10) 0.043(9) 0.030(8) 0.021(7)

loop_
_atom_type_symbol
_atom_type_scat_dispersion_real
_atom_type_scat_dispersion_imag
_atom_type_scat_Cromer_Mann_a1
_atom_type_scat_Cromer_Mann_b1
_atom_type_scat_Cromer_Mann_a2
_atom_type_scat_Cromer_Mann_b2
_atom_type_scat_Cromer_Mann_a3
_atom_type_scat_Cromer_Mann_b3
_atom_type_scat_Cromer_Mann_a4
_atom_type_scat_Cromer_Mann_b4
_atom_type_scat_Cromer_Mann_c
_atom_type_scat_source
C 0.0033 0.0016 2.3100 20.8439 1.0200 10.2075 1.5886 0.5687 0.8650 51.6512 0.2156 'International Tables Vol C 4.2.6.8 and 6.1.1.4'
H 0.0000 0.0000 0.4930 10.5109 0.3229 26.1257 0.1402 3.1424 0.0408 57.7998 0.0030 'International Tables Vol C 4.2.6.8 and 6.1.1.4'
F 0.0171 0.0103 3.5392 10.2825 2.6412 4.2944 1.5170 0.2615 1.0243 26.1476 0.2776 'International Tables Vol C 4.2.6.8 and 6.1.1.4'
N 0.0061 0.0033 12.2126 0.0057 3.1322 9.8933 2.0125 28.9975 1.1663 0.5826 -11.5290 'International Tables Vol C 4.2.6.8 and 6.1.1.4'
O 0.0106 0.0060 3.0485 13.2771 2.2868 5.7011 1.5463 0.3239 0.8670 32.9089 0.2508 'International Tables Vol C 4.2.6.8 and 6.1.1.4'
P 0.1023 0.0942 6.4345 1.9067 4.1791 27.1570 1.7800 0.5260 1.4908 68.1645 1.1149 'International Tables Vol C 4.2.6.8 and 6.1.1.4'
Ru -1.2594 0.8363 19.2674 0.8085 12.9182 8.4347 4.8634 24.7997 1.5676 94.2928 5.3787 'International Tables Vol C 4.2.6.8 and 6.1.1.4'
S 0.1246 0.1234 6.9053 1.4679 5.2034 22.2151 1.4379 0.2536 1.5863 56.1720 0.8669 'International Tables Vol C 4.2.6.8 and 6.1.1.4'

loop_
_geom_angle_atom_site_label_1
_geom_angle_site_symmetry_1
_geom_angle_atom_site_label_2
_geom_angle_site_symmetry_2
_geom_angle_atom_site_label_3
_geom_angle_site_symmetry_3
_geom_angle
_geom_angle_publ_flag
S2 . Ru1 . S4 . 70.10(6) yes
S2 . Ru1 . P22 . 90.79(7) yes
S4 . Ru1 . P22 . 90.50(6) yes
S2 . Ru1 . P41 . 91.43(7) yes
S4 . Ru1 . P41 . 95.08(6) yes
P22 . Ru1 . P41 . 174.41(7) yes
S2 . Ru1 . C60 . 95.08(19) yes
S4 . Ru1 . C60 . 164.74(19) yes
P22 . Ru1 . C60 . 86.0(2) yes
P41 . Ru1 . C60 . 88.7(2) yes
S2 . Ru1 . C76 . 168.6(2) yes
S4 . Ru1 . C76 . 98.5(2) yes
P22 . Ru1 . C76 . 89.8(2) yes
P41 . Ru1 . C76 . 89.1(2) yes
C60 . Ru1 . C76 . 96.4(3) yes
Ru1 . S2 . C3 . 86.7(2) yes
S2 . C3 . S4 . 114.7(4) yes
S2 . C3 . C5 . 123.2(5) yes
S4 . C3 . C5 . 122.0(5) yes
Ru1 . S4 . C3 . 88.5(2) yes
C3 . C5 . N6 . 127.0(6) yes
C3 . C5 . N15 . 125.9(6) yes
N6 . C5 . N15 . 107.2(6) yes
C5 . N6 . C7 . 126.3(6) yes
C5 . N6 . C13 . 108.6(6) yes
C7 . N6 . C13 . 125.1(6) yes
N6 . C7 . C8 . 111.0(6) yes
N6 . C7 . C12 . 110.1(6) yes
C8 . C7 . C12 . 111.5(6) yes
N6 . C7 . H71 . 107.9 no
C8 . C7 . H71 . 107.7 no
C12 . C7 . H71 . 108.5 no
C7 . C8 . C9 . 110.5(7) yes
C7 . C8 . H81 . 109.0 no
C9 . C8 . H81 . 109.3 no
C7 . C8 . H82 . 109.5 no
C9 . C8 . H82 . 110.1 no
H81 . C8 . H82 . 108.3 no
C8 . C9 . C10 . 111.4(8) yes
C8 . C9 . H91 . 109.2 no
C10 . C9 . H91 . 108.6 no
C8 . C9 . H92 . 108.8 no
C10 . C9 . H92 . 109.5 no
H91 . C9 . H92 . 109.3 no
C9 . C10 . C11 . 111.1(7) yes
C9 . C10 . H101 . 109.0 no
C11 . C10 . H101 . 108.4 no
C9 . C10 . H102 . 109.8 no
C11 . C10 . H102 . 109.1 no
H101 . C10 . H102 . 109.5 no
C10 . C11 . C12 . 110.7(7) yes
C10 . C11 . H112 . 108.4 no
C12 . C11 . H112 . 109.1 no
C10 . C11 . H111 . 110.1 no
C12 . C11 . H111 . 109.0 no
H112 . C11 . H111 . 109.5 no
C7 . C12 . C11 . 109.0(7) yes
C7 . C12 . H122 . 109.8 no
C11 . C12 . H122 . 109.9 no
C7 . C12 . H121 . 109.5 no
C11 . C12 . H121 . 109.9 no
H122 . C12 . H121 . 108.7 no
N6 . C13 . C14 . 108.4(6) yes
N6 . C13 . H131 . 126.0 no
C14 . C13 . H131 . 125.7 no
C13 . C14 . N15 . 107.6(7) yes
C13 . C14 . H141 . 126.3 no
N15 . C14 . H141 . 126.1 no
C14 . N15 . C5 . 108.3(6) yes
C14 . N15 . C16 . 124.5(6) yes
C5 . N15 . C16 . 127.1(6) yes
N15 . C16 . C17 . 110.2(7) yes
N15 . C16 . C21 . 111.4(6) yes
C17 . C16 . C21 . 111.4(7) yes
N15 . C16 . H161 . 107.3 no
C17 . C16 . H161 . 108.6 no
C21 . C16 . H161 . 107.8 no
C16 . C17 . C18 . 109.7(7) yes
C16 . C17 . H172 . 109.6 no
C18 . C17 . H172 . 109.2 no
C16 . C17 . H171 . 109.0 no
C18 . C17 . H171 . 109.4 no
H172 . C17 . H171 . 109.9 no
C17 . C18 . C19 . 112.1(8) yes
C17 . C18 . H181 . 109.4 no
C19 . C18 . H181 . 109.0 no
C17 . C18 . H182 . 108.7 no
C19 . C18 . H182 . 108.8 no
H181 . C18 . H182 . 108.8 no
C18 . C19 . C20 . 111.4(7) yes
C18 . C19 . H191 . 108.1 no
C20 . C19 . H191 . 109.8 no
C18 . C19 . H192 . 108.6 no
C20 . C19 . H192 . 109.2 no
H191 . C19 . H192 . 109.6 no
C19 . C20 . C21 . 111.1(7) yes
C19 . C20 . H201 . 109.4 no
C21 . C20 . H201 . 109.4 no
C19 . C20 . H202 . 110.0 no
C21 . C20 . H202 . 108.1 no
H201 . C20 . H202 . 108.8 no
C20 . C21 . C16 . 110.3(7) yes
C20 . C21 . H211 . 108.9 no
C16 . C21 . H211 . 108.6 no
C20 . C21 . H212 . 108.9 no
C16 . C21 . H212 . 110.0 no
H211 . C21 . H212 . 110.1 no
Ru1 . P22 . C23 . 117.9(2) yes
Ru1 . P22 . C29 . 116.5(2) yes
C23 . P22 . C29 . 97.9(3) yes
Ru1 . P22 . C35 . 112.4(2) yes
C23 . P22 . C35 . 104.7(3) yes
C29 . P22 . C35 . 105.7(3) yes
P22 . C23 . C24 . 123.2(6) yes
P22 . C23 . C28 . 118.8(6) yes
C24 . C23 . C28 . 118.0(7) yes
C23 . C24 . C25 . 121.2(8) yes
C23 . C24 . H241 . 119.5 no
C25 . C24 . H241 . 119.3 no
C24 . C25 . C26 . 118.9(8) yes
C24 . C25 . H251 . 120.5 no
C26 . C25 . H251 . 120.6 no
C25 . C26 . C27 . 121.6(8) yes
C25 . C26 . H261 . 119.4 no
C27 . C26 . H261 . 119.0 no
C26 . C27 . C28 . 119.0(8) yes
C26 . C27 . H271 . 120.3 no
C28 . C27 . H271 . 120.7 no
C23 . C28 . C27 . 121.2(8) yes
C23 . C28 . H281 . 119.6 no
C27 . C28 . H281 . 119.2 no
P22 . C29 . C30 . 117.7(6) yes
P22 . C29 . C34 . 124.3(6) yes
C30 . C29 . C34 . 118.0(7) yes
C29 . C30 . C31 . 121.0(8) yes
C29 . C30 . H301 . 119.1 no
C31 . C30 . H301 . 119.9 no
C30 . C31 . C32 . 120.5(8) yes
C30 . C31 . H311 . 120.0 no
C32 . C31 . H311 . 119.5 no
C31 . C32 . C33 . 118.9(8) yes
C31 . C32 . H321 . 120.4 no
C33 . C32 . H321 . 120.7 no
C32 . C33 . C34 . 121.2(9) yes
C32 . C33 . H331 . 119.4 no
C34 . C33 . H331 . 119.5 no
C33 . C34 . C29 . 120.5(8) yes
C33 . C34 . H341 . 120.0 no
C29 . C34 . H341 . 119.5 no
P22 . C35 . C36 . 120.1(5) yes
P22 . C35 . C40 . 122.0(6) yes
C36 . C35 . C40 . 117.7(7) yes
C35 . C36 . C37 . 121.1(7) yes
C35 . C36 . H361 . 119.0 no
C37 . C36 . H361 . 119.9 no
C36 . C37 . C38 . 120.3(8) yes
C36 . C37 . H371 . 119.5 no
C38 . C37 . H371 . 120.2 no
C37 . C38 . C39 . 119.3(8) yes
C37 . C38 . H381 . 120.6 no
C39 . C38 . H381 . 120.2 no
C38 . C39 . C40 . 120.9(8) yes
C38 . C39 . H391 . 119.5 no
C40 . C39 . H391 . 119.6 no
C35 . C40 . C39 . 120.7(8) yes
C35 . C40 . H401 . 119.5 no
C39 . C40 . H401 . 119.8 no
Ru1 . P41 . C42 . 114.4(2) yes
Ru1 . P41 . C48 . 115.0(2) yes
C42 . P41 . C48 . 102.6(3) yes
Ru1 . P41 . C54 . 118.7(2) yes
C42 . P41 . C54 . 102.7(3) yes
C48 . P41 . C54 . 101.3(3) yes
P41 . C42 . C43 . 123.6(6) yes
P41 . C42 . C47 . 117.4(5) yes
C43 . C42 . C47 . 119.0(7) yes
C42 . C43 . C44 . 120.2(8) yes
C42 . C43 . H431 . 119.7 no
C44 . C43 . H431 . 120.1 no
C43 . C44 . C45 . 121.3(8) yes
C43 . C44 . H441 . 119.2 no
C45 . C44 . H441 . 119.4 no
C44 . C45 . C46 . 118.5(7) yes
C44 . C45 . H451 . 120.8 no
C46 . C45 . H451 . 120.8 no
C45 . C46 . C47 . 121.0(8) yes
C45 . C46 . H461 . 119.5 no
C47 . C46 . H461 . 119.5 no
C42 . C47 . C46 . 120.0(7) yes
C42 . C47 . H471 . 121.2 no
C46 . C47 . H471 . 118.8 no
P41 . C48 . C49 . 123.1(6) yes
P41 . C48 . C53 . 118.3(6) yes
C49 . C48 . C53 . 118.5(7) yes
C48 . C49 . C50 . 120.6(7) yes
C48 . C49 . H491 . 119.8 no
C50 . C49 . H491 . 119.6 no
C49 . C50 . C51 . 120.9(8) yes
C49 . C50 . H501 . 120.1 no
C51 . C50 . H501 . 119.0 no
C50 . C51 . C52 . 118.7(8) yes
C50 . C51 . H511 . 120.4 no
C52 . C51 . H511 . 120.9 no
C51 . C52 . C53 . 121.1(8) yes
C51 . C52 . H521 . 119.4 no
C53 . C52 . H521 . 119.4 no
C48 . C53 . C52 . 120.2(8) yes
C48 . C53 . H531 . 119.9 no
C52 . C53 . H531 . 119.9 no
P41 . C54 . C55 . 119.3(5) yes
P41 . C54 . C59 . 122.6(6) yes
C55 . C54 . C59 . 118.1(7) yes
C54 . C55 . C56 . 120.4(7) yes
C54 . C55 . H551 . 119.9 no
C56 . C55 . H551 . 119.8 no
C55 . C56 . C57 . 120.4(8) yes
C55 . C56 . H561 . 120.0 no
C57 . C56 . H561 . 119.6 no
C56 . C57 . C58 . 119.1(7) yes
C56 . C57 . H571 . 119.8 no
C58 . C57 . H571 . 121.1 no
C57 . C58 . C59 . 122.0(7) yes
C57 . C58 . H581 . 119.2 no
C59 . C58 . H581 . 118.8 no
C58 . C59 . C54 . 120.0(7) yes
C58 . C59 . H591 . 119.8 no
C54 . C59 . H591 . 120.2 no
Ru1 . C60 . C61 . 126.2(5) yes
Ru1 . C60 . C68 . 113.1(5) yes
C61 . C60 . C68 . 120.8(6) yes
C60 . C61 . C62 . 129.6(7) yes
C60 . C61 . H611 . 116.5 no
C62 . C61 . H611 . 113.9 no
C61 . C62 . C63 . 118.7(5) yes
C61 . C62 . C67 . 124.7(6) yes
C63 . C62 . C67 . 116.6(6) yes
C62 . C63 . C64 . 122.4(7) yes
C62 . C63 . H631 . 119.6 no
C64 . C63 . H631 . 118.0 no
C63 . C64 . C65 . 119.8(7) yes
C63 . C64 . H641 . 120.3 no
C65 . C64 . H641 . 119.9 no
C64 . C65 . C66 . 119.3(7) yes
C64 . C65 . H651 . 120.7 no
C66 . C65 . H651 . 120.0 no
C65 . C66 . C67 . 119.5(8) yes
C65 . C66 . H661 . 120.2 no
C67 . C66 . H661 . 120.3 no
C66 . C67 . C62 . 122.5(7) yes
C66 . C67 . H671 . 119.4 no
C62 . C67 . H671 . 118.2 no
C60 . C68 . C69 . 173.8(7) yes
C68 . C69 . C70 . 176.2(8) yes
C69 . C70 . C71 . 120.3(7) yes
C69 . C70 . C75 . 123.2(7) yes
C71 . C70 . C75 . 116.5(8) yes
C70 . C71 . C72 . 120.6(9) yes
C70 . C71 . H711 . 119.1 no
C72 . C71 . H711 . 120.3 no
C71 . C72 . C73 . 120.9(10) yes
C71 . C72 . H721 . 119.9 no
C73 . C72 . H721 . 119.2 no
C72 . C73 . C74 . 119.7(9) yes
C72 . C73 . H731 . 119.6 no
C74 . C73 . H731 . 120.7 no
C73 . C74 . C75 . 119.8(10) yes
C73 . C74 . H741 . 120.0 no
C75 . C74 . H741 . 120.3 no
C74 . C75 . C70 . 122.5(9) yes
C74 . C75 . H751 . 118.5 no
C70 . C75 . H751 . 119.0 no
Ru1 . C76 . O77 . 176.1(6) yes
F79 . P78 . F80 . 178.7(4) yes
F79 . P78 . F81 . 88.4(3) yes
F80 . P78 . F81 . 90.3(4) yes
F79 . P78 . F82 . 91.7(3) yes
F80 . P78 . F82 . 88.5(3) yes
F81 . P78 . F82 . 88.2(3) yes
F79 . P78 . F83 . 89.0(3) yes
F80 . P78 . F83 . 90.7(3) yes
F81 . P78 . F83 . 89.1(4) yes
F82 . P78 . F83 . 177.2(4) yes
F79 . P78 . F84 . 91.9(4) yes
F80 . P78 . F84 . 89.4(4) yes
F81 . P78 . F84 . 179.6(4) yes
F82 . P78 . F84 . 92.1(4) yes
F83 . P78 . F84 . 90.6(4) yes
C86 . O85 . C88 . 116.6(7) yes
O85 . C86 . C87 . 110.8(8) yes
O85 . C86 . H861 . 109.8 no
C87 . C86 . H861 . 109.6 no
O85 . C86 . H862 . 108.9 no
C87 . C86 . H862 . 108.3 no
H861 . C86 . H862 . 109.5 no
C86 . C87 . H873 . 109.6 no
C86 . C87 . H871 . 109.4 no
H873 . C87 . H871 . 109.7 no
C86 . C87 . H872 . 109.4 no
H873 . C87 . H872 . 109.1 no
H871 . C87 . H872 . 109.6 no
O85 . C88 . C89 . 111.1(8) yes
O85 . C88 . H881 . 107.6 no
C89 . C88 . H881 . 108.6 no
O85 . C88 . H882 . 109.3 no
C89 . C88 . H882 . 110.5 no
H881 . C88 . H882 . 109.6 no
C88 . C89 . H893 . 109.0 no
C88 . C89 . H891 . 110.4 no
H893 . C89 . H891 . 109.7 no
C88 . C89 . H892 . 109.1 no
H893 . C89 . H892 . 109.4 no
H891 . C89 . H892 . 109.3 no
C91 . O90 . C93 . 125.3(16) yes
O90 . C91 . C92 . 115.9(18) yes
O90 . C91 . H911 . 108.0 no
C92 . C91 . H911 . 106.9 no
O90 . C91 . H912 . 107.4 no
C92 . C91 . H912 . 108.5 no
H911 . C91 . H912 . 110.2 no
C91 . C92 . H921 . 109.2 no
C91 . C92 . H922 . 108.9 no
H921 . C92 . H922 . 109.4 no
C91 . C92 . H923 . 109.1 no
H921 . C92 . H923 . 110.4 no
H922 . C92 . H923 . 109.9 no
O90 . C93 . C94 . 107.4(16) yes
O90 . C93 . H932 . 109.7 no
C94 . C93 . H932 . 111.8 no
O90 . C93 . H931 . 108.7 no
C94 . C93 . H931 . 108.3 no
H932 . C93 . H931 . 110.8 no
C93 . C94 . H942 . 109.8 no
C93 . C94 . H941 . 109.4 no
H942 . C94 . H941 . 109.5 no
C93 . C94 . H943 . 108.9 no
H942 . C94 . H943 . 109.5 no
H941 . C94 . H943 . 109.7 no

loop_
_geom_bond_atom_site_label_1
_geom_bond_site_symmetry_1
_geom_bond_atom_site_label_2
_geom_bond_site_symmetry_2
_geom_bond_distance
_geom_bond_publ_flag
Ru1 . S2 . 2.4773(19) yes
Ru1 . S4 . 2.4393(18) yes
Ru1 . P22 . 2.389(2) yes
Ru1 . P41 . 2.418(2) yes
Ru1 . C60 . 2.114(6) yes
Ru1 . C76 . 1.844(7) yes
S2 . C3 . 1.690(7) yes
C3 . S4 . 1.663(7) yes
C3 . C5 . 1.472(9) yes
C5 . N6 . 1.359(9) yes
C5 . N15 . 1.360(9) yes
N6 . C7 . 1.488(9) yes
N6 . C13 . 1.370(9) yes
C7 . C8 . 1.504(10) yes
C7 . C12 . 1.538(10) yes
C7 . H71 . 0.979 no
C8 . C9 . 1.518(11) yes
C8 . H81 . 0.972 no
C8 . H82 . 0.973 no
C9 . C10 . 1.520(13) yes
C9 . H91 . 0.965 no
C9 . H92 . 0.968 no
C10 . C11 . 1.543(13) yes
C10 . H101 . 0.969 no
C10 . H102 . 0.962 no
C11 . C12 . 1.522(12) yes
C11 . H112 . 0.970 no
C11 . H111 . 0.976 no
C12 . H122 . 0.974 no
C12 . H121 . 0.973 no
C13 . C14 . 1.338(11) yes
C13 . H131 . 0.928 no
C14 . N15 . 1.384(9) yes
C14 . H141 . 0.936 no
N15 . C16 . 1.485(9) yes
C16 . C17 . 1.542(11) yes
C16 . C21 . 1.512(11) yes
C16 . H161 . 0.975 no
C17 . C18 . 1.521(12) yes
C17 . H172 . 0.972 no
C17 . H171 . 0.971 no
C18 . C19 . 1.520(13) yes
C18 . H181 . 0.973 no
C18 . H182 . 0.968 no
C19 . C20 . 1.518(13) yes
C19 . H191 . 0.970 no
C19 . H192 . 0.976 no
C20 . C21 . 1.524(11) yes
C20 . H201 . 0.973 no
C20 . H202 . 0.973 no
C21 . H211 . 0.975 no
C21 . H212 . 0.963 no
P22 . C23 . 1.837(7) yes
P22 . C29 . 1.836(7) yes
P22 . C35 . 1.828(7) yes
C23 . C24 . 1.388(10) yes
C23 . C28 . 1.405(10) yes
C24 . C25 . 1.383(10) yes
C24 . H241 . 0.927 no
C25 . C26 . 1.392(11) yes
C25 . H251 . 0.921 no
C26 . C27 . 1.361(12) yes
C26 . H261 . 0.921 no
C27 . C28 . 1.385(10) yes
C27 . H271 . 0.931 no
C28 . H281 . 0.934 no
C29 . C30 . 1.374(10) yes
C29 . C34 . 1.382(11) yes
C30 . C31 . 1.385(10) yes
C30 . H301 . 0.934 no
C31 . C32 . 1.377(12) yes
C31 . H311 . 0.934 no
C32 . C33 . 1.351(13) yes
C32 . H321 . 0.927 no
C33 . C34 . 1.391(11) yes
C33 . H331 . 0.928 no
C34 . H341 . 0.934 no
C35 . C36 . 1.400(10) yes
C35 . C40 . 1.390(10) yes
C36 . C37 . 1.384(11) yes
C36 . H361 . 0.924 no
C37 . C38 . 1.369(11) yes
C37 . H371 . 0.930 no
C38 . C39 . 1.387(12) yes
C38 . H381 . 0.927 no
C39 . C40 . 1.375(11) yes
C39 . H391 . 0.931 no
C40 . H401 . 0.930 no
P41 . C42 . 1.844(7) yes
P41 . C48 . 1.842(7) yes
P41 . C54 . 1.843(7) yes
C42 . C43 . 1.376(10) yes
C42 . C47 . 1.416(10) yes
C43 . C44 . 1.381(10) yes
C43 . H431 . 0.930 no
C44 . C45 . 1.392(11) yes
C44 . H441 . 0.928 no
C45 . C46 . 1.383(11) yes
C45 . H451 . 0.929 no
C46 . C47 . 1.374(10) yes
C46 . H461 . 0.931 no
C47 . H471 . 0.929 no
C48 . C49 . 1.392(10) yes
C48 . C53 . 1.389(10) yes
C49 . C50 . 1.385(10) yes
C49 . H491 . 0.929 no
C50 . C51 . 1.376(11) yes
C50 . H501 . 0.927 no
C51 . C52 . 1.381(11) yes
C51 . H511 . 0.933 no
C52 . C53 . 1.387(10) yes
C52 . H521 . 0.924 no
C53 . H531 . 0.931 no
C54 . C55 . 1.406(10) yes
C54 . C59 . 1.380(10) yes
C55 . C56 . 1.382(10) yes
C55 . H551 . 0.923 no
C56 . C57 . 1.381(11) yes
C56 . H561 . 0.933 no
C57 . C58 . 1.351(11) yes
C57 . H571 . 0.924 no
C58 . C59 . 1.386(10) yes
C58 . H581 . 0.930 no
C59 . H591 . 0.928 no
C60 . C61 . 1.341(9) yes
C60 . C68 . 1.420(10) yes
C61 . C62 . 1.482(9) yes
C61 . H611 . 0.937 no
C62 . C63 . 1.382(4) yes
C62 . C67 . 1.382(4) yes
C63 . C64 . 1.380(4) yes
C63 . H631 . 0.934 no
C64 . C65 . 1.382(4) yes
C64 . H641 . 0.932 no
C65 . C66 . 1.383(4) yes
C65 . H651 . 0.923 no
C66 . C67 . 1.385(4) yes
C66 . H661 . 0.926 no
C67 . H671 . 0.929 no
C68 . C69 . 1.202(9) yes
C69 . C70 . 1.436(10) yes
C70 . C71 . 1.401(11) yes
C70 . C75 . 1.373(11) yes
C71 . C72 . 1.378(12) yes
C71 . H711 . 0.927 no
C72 . C73 . 1.358(14) yes
C72 . H721 . 0.925 no
C73 . C74 . 1.361(14) yes
C73 . H731 . 0.931 no
C74 . C75 . 1.375(12) yes
C74 . H741 . 0.935 no
C75 . H751 . 0.936 no
C76 . O77 . 1.153(8) yes
P78 . F79 . 1.597(5) yes
P78 . F80 . 1.586(6) yes
P78 . F81 . 1.598(6) yes
P78 . F82 . 1.579(5) yes
P78 . F83 . 1.588(5) yes
P78 . F84 . 1.558(6) yes
O85 . C86 . 1.410(11) yes
O85 . C88 . 1.398(11) yes
C86 . C87 . 1.457(4) yes
C86 . H861 . 0.966 no
C86 . H862 . 0.960 no
C87 . H873 . 0.956 no
C87 . H871 . 0.961 no
C87 . H872 . 0.958 no
C88 . C89 . 1.460(4) yes
C88 . H881 . 0.973 no
C88 . H882 . 0.969 no
C89 . H893 . 0.957 no
C89 . H891 . 0.962 no
C89 . H892 . 0.961 no
O90 . C91 . 1.272(19) yes
O90 . C93 . 1.50(2) yes
C91 . C92 . 1.452(5) yes
C91 . H911 . 0.971 no
C91 . H912 . 0.972 no
C92 . H921 . 0.958 no
C92 . H922 . 0.960 no
C92 . H923 . 0.958 no
C93 . C94 . 1.457(5) yes
C93 . H932 . 0.976 no
C93 . H931 . 0.976 no
C94 . H942 . 0.957 no
C94 . H941 . 0.958 no
C94 . H943 . 0.952 no

loop_
_geom_hbond_atom_site_label_D
_geom_hbond_site_symmetry_D
_geom_hbond_atom_site_label_H
_geom_hbond_site_symmetry_H
_geom_hbond_atom_site_label_A
_geom_hbond_site_symmetry_A
_geom_hbond_angle_DHA
_geom_hbond_distance_DH
_geom_hbond_distance_HA
_geom_hbond_distance_DA
_geom_hbond_publ_flag
C34 . H341 . C36 . 134 0.93 2.49 3.204(12) yes
C57 . H571 . O85 . 170 0.92 2.45 3.361(12) yes
C53 . H531 . C61 . 169 0.93 2.55 3.468(12) yes
